data_7222597
loop_
_publ_author_name
'Hoch, C.'
'Roehr, C.'

_publ_section_title
;
 Neue Oxogermanate(IV) der schweren Alkalimetalle. Synthese und
 Kristallstrukturen
;
_journal_name_full
;
Zeitschrift fuer Naturforschung, Teil B. Anorganische Chemie, Organische 
Chemie (42,1987-)
;
_journal_page_first 1245
_journal_page_last 1256
_journal_volume 56
_journal_year 2001
_chemical_formula_sum 'Cs6 Ge3 O9'
_chemical_name_systematic 'Cs6 (Ge3 O9)'
_space_group_IT_number 14
_symmetry_space_group_name_Hall '-P 2ybc'
_symmetry_space_group_name_H-M 'P 1 21/c 1'
_cell_angle_alpha 90
_cell_angle_beta 107.88
_cell_angle_gamma 90
_cell_formula_units_Z 4
_cell_length_a 6.963
_cell_length_b 14.031
_cell_length_c 17.428
_cell_volume 1620.442
_citation_journal_id_ASTM ZNBSEN
_cod_data_source_file Hoch_ZNBSEN_2001_407.cif
_cod_data_source_block Cs6Ge3O9
_cod_database_code 7222597

loop_
_symmetry_equiv_pos_as_xyz
x,y,z
-x,y+1/2,-z+1/2
-x,-y,-z
x,-y-1/2,z-1/2

loop_
_atom_site_label
_atom_site_type_symbol
_atom_site_fract_x
_atom_site_fract_y
_atom_site_fract_z
_atom_site_occupancy
_atom_site_U_iso_or_equiv
Cs2 Cs+1 0.27832 0.58904 0.0307 1 0.0
O2 O-2 0.1269 0.2367 0.0819 1 0.0
O9 O-2 0.1068 0.4355 0.1095 1 0.0
O3 O-2 0.4586 0.3292 0.1994 1 0.0
Cs3 Cs+1 0.34267 0.5097 0.28045 1 0.0
Ge2 Ge+4 0.16817 0.12477 0.13392 1 0.0
O6 O-2 0.2819 0.0485 0.0834 1 0.0
O1 O-2 0.3319 0.1458 0.234 1 0.0
Ge1 Ge+4 0.45913 0.25275 0.28224 1 0.0
Cs5 Cs+1 0.11954 0.11638 0.36327 1 0.0
O4 O-2 0.7064 0.2264 0.3333 1 0.0
O8 O-2 0.401 0.3641 0.0339 1 0.0
Ge3 Ge+4 0.27257 0.34646 0.10247 1 0.0
Cs1 Cs+1 -0.00356 0.61458 0.58438 1 0.0
O7 O-2 0.0623 0.5917 0.3569 1 0.0
Cs6 Cs+1 0.5632 0.1487 0.00626 1 0.0
O5 O-2 0.3116 0.3013 0.3357 1 0.0
Cs4 Cs+1 0.12576 0.80561 0.30562 1 0.0
